data_4512922
loop_
_publ_author_name
'Yahsi, Yasemin'
'Gungor, Elif'
'Kara, Hulya'

_publ_section_title
;
 Chlorometallate-Pyridinium Boronic Acid Salts for Crystal Engineering:
 Synthesis of One-, Two-, and Three-Dimensional Hydrogen Bond Networks
;
_journal_issue 6
_journal_name_full 'Crystal Growth &amp; Design'
_journal_page_first 2652
_journal_paper_doi 10.1021/cg501769b
_journal_volume 15
_journal_year 2015
_chemical_formula_sum 'C10 H14 B2 Cl4 N2 O4 Pd'
_chemical_formula_weight 496.05
_chemical_name_systematic
; 
 ? 
;
_space_group_IT_number 9
_symmetry_cell_setting monoclinic
_symmetry_space_group_name_Hall 'C -2yc'
_symmetry_space_group_name_H-M 'C 1 c 1'
_atom_sites_solution_hydrogens geom
_atom_sites_solution_primary direct
_atom_sites_solution_secondary difmap
_audit_creation_method SHELXL-97
_cell_angle_alpha 90.00
_cell_angle_beta 133.85(3)
_cell_angle_gamma 90.00
_cell_formula_units_Z 4
_cell_length_a 20.949(4)
_cell_length_b 7.4938(15)
_cell_length_c 14.998(3)
_cell_measurement_reflns_used 4706
_cell_measurement_temperature 100(2)
_cell_measurement_theta_max 27.441
_cell_measurement_theta_min 2.6965
_cell_volume 1698.0(10)
_computing_cell_refinement 'SAINT (Bruker, 2002)'
_computing_data_collection 'SMART (Bruker, 2002)'
_computing_data_reduction 'SHELXTL (Bruker, 2002)'
_computing_molecular_graphics SHELXTL
_computing_publication_material SHELXTL
_computing_structure_refinement SHELXTL
_computing_structure_solution SHELXTL
_diffrn_ambient_temperature 100(2)
_diffrn_measured_fraction_theta_full 1.000
_diffrn_measured_fraction_theta_max 1.000
_diffrn_measurement_device_type 'Bruker SMART APEX CCD area-detector'
_diffrn_measurement_method 'phi and omega scans'
_diffrn_radiation_monochromator graphite
_diffrn_radiation_source 'fine-focus sealed tube'
_diffrn_radiation_type MoK\a
_diffrn_radiation_wavelength 0.71073
_diffrn_reflns_av_R_equivalents 0.0253
_diffrn_reflns_av_sigmaI/netI 0.0348
_diffrn_reflns_limit_h_max 27
_diffrn_reflns_limit_h_min -27
_diffrn_reflns_limit_k_max 9
_diffrn_reflns_limit_k_min -9
_diffrn_reflns_limit_l_max 19
_diffrn_reflns_limit_l_min -19
_diffrn_reflns_number 9369
_diffrn_reflns_theta_full 27.48
_diffrn_reflns_theta_max 27.48
_diffrn_reflns_theta_min 2.70
_exptl_absorpt_coefficient_mu 1.738
_exptl_absorpt_correction_T_max 0.917
_exptl_absorpt_correction_T_min 0.840
_exptl_absorpt_correction_type multi-scan
_exptl_absorpt_process_details '(SADABS; Sheldrick, 2003)'
_exptl_crystal_colour orange
_exptl_crystal_density_diffrn 1.941
_exptl_crystal_density_method 'not measured'
_exptl_crystal_description plate
_exptl_crystal_F_000 976
_exptl_crystal_size_max 0.1
_exptl_crystal_size_mid 0.1
_exptl_crystal_size_min 0.05
_refine_diff_density_max 0.660
_refine_diff_density_min -0.488
_refine_diff_density_rms 0.073
_refine_ls_abs_structure_details 'Flack H D (1983), Acta Cryst. A39, 876-881'
_refine_ls_abs_structure_Flack 0.41(2)
_refine_ls_extinction_method none
_refine_ls_goodness_of_fit_ref 1.026
_refine_ls_hydrogen_treatment mixed
_refine_ls_matrix_type full
_refine_ls_number_parameters 219
_refine_ls_number_reflns 3876
_refine_ls_number_restraints 16
_refine_ls_restrained_S_all 1.024
_refine_ls_R_factor_all 0.0227
_refine_ls_R_factor_gt 0.0220
_refine_ls_shift/su_max 0.001
_refine_ls_shift/su_mean 0.000
_refine_ls_structure_factor_coef Fsqd
_refine_ls_weighting_details 'calc w=1/[\s^2^(Fo^2^)+(0.0233P)^2^+0.5980P] where P=(Fo^2^+2Fc^2^)/3'
_refine_ls_weighting_scheme calc
_refine_ls_wR_factor_gt 0.0497
_refine_ls_wR_factor_ref 0.0500
_reflns_number_gt 3804
_reflns_number_total 3876
_reflns_threshold_expression >2sigma(I)
_cod_data_source_file cg501769b_si_001.cif
_cod_data_source_block 4
_cod_depositor_comments
;
The following automatic conversions were performed:

'_symmetry_cell_setting' value 'Monoclinic' changed to 'monoclinic'
according to
/usr/data/users/saulius/crontab/automatic-downloads/rss-feeds/ACS/lib/dictionaries/cif_core.dic
dictionary named 'cif_core.dic' version 2.4.2 from 2011-04-26.

Automatic conversion script
Id: cif_fix_values 3271 2015-04-21 07:52:19Z andrius 

 Adding full bibliography for 4512919--4512925.cif.
;
_cod_original_cell_volume 1697.9(6)
_cod_original_sg_symbol_H-M Cc
_cod_database_code 4512922

loop_
_symmetry_equiv_pos_as_xyz
'x, y, z'
'x, -y, z+1/2'
'x+1/2, y+1/2, z'
'x+1/2, -y+1/2, z+1/2'

loop_
_atom_site_label
_atom_site_type_symbol
_atom_site_fract_x
_atom_site_fract_y
_atom_site_fract_z
_atom_site_U_iso_or_equiv
_atom_site_adp_type
_atom_site_occupancy
_atom_site_symmetry_multiplicity
_atom_site_calc_flag
_atom_site_refinement_flags
Pd1 Pd 0.838444(15) 0.19975(3) 0.899739(18) 0.00949(5) Uani 1 1 d .
Cl1 Cl 0.78158(5) -0.01758(10) 0.75380(6) 0.01717(15) Uani 1 1 d .
Cl2 Cl 0.96987(4) 0.04624(10) 1.03577(6) 0.01608(15) Uani 1 1 d .
Cl3 Cl 0.89547(4) 0.42289(10) 1.04571(6) 0.01490(14) Uani 1 1 d .
Cl4 Cl 0.70509(5) 0.34903(10) 0.76467(6) 0.01493(15) Uani 1 1 d .
B1 B 1.0278(3) 0.1784(5) 0.8901(5) 0.0153(9) Uani 1 1 d .
B2 B 0.1338(3) 0.7162(5) 0.8971(4) 0.0128(8) Uani 1 1 d .
C1 C 0.9938(2) 0.3671(4) 0.8912(3) 0.0137(6) Uani 1 1 d .
C2 C 1.0487(2) 0.4871(4) 0.9889(3) 0.0150(6) Uani 1 1 d .
H2 H 1.1078 0.4539 1.0600 0.018 Uiso 1 1 calc R
C3 C 1.0181(2) 0.6532(5) 0.9832(3) 0.0161(6) Uani 1 1 d .
H3 H 1.0561 0.7353 1.0494 0.019 Uiso 1 1 calc R
C4 C 0.8789(2) 0.5883(4) 0.7885(3) 0.0152(6) Uani 1 1 d .
H4 H 0.8198 0.6244 0.7193 0.018 Uiso 1 1 calc R
C5 C 0.9076(2) 0.4225(4) 0.7910(3) 0.0141(6) Uani 1 1 d .
H5 H 0.8680 0.3441 0.7229 0.017 Uiso 1 1 calc R
C6 C 0.1701(2) 0.5297(4) 0.8968(3) 0.0127(6) Uani 1 1 d .
C7 C 0.1164(2) 0.4003(4) 0.8060(3) 0.0142(6) Uani 1 1 d .
H7 H 0.0551 0.4235 0.7385 0.017 Uiso 1 1 calc R
C8 C 0.1513(2) 0.2383(5) 0.8131(3) 0.0143(6) Uani 1 1 d .
H8 H 0.1145 0.1496 0.7515 0.017 Uiso 1 1 calc R
C9 C 0.2931(2) 0.3302(4) 0.9972(3) 0.0140(6) Uani 1 1 d .
H9 H 0.3546 0.3053 1.0618 0.017 Uiso 1 1 calc R
C10 C 0.2595(2) 0.4901(4) 0.9937(3) 0.0138(6) Uani 1 1 d .
H10 H 0.2976 0.5747 1.0580 0.017 Uiso 1 1 calc R
N1 N 0.9343(3) 0.6981(3) 0.8836(4) 0.0147(8) Uani 1 1 d DU
O1 O 0.97668(13) 0.0967(3) 0.77935(18) 0.0166(4) Uani 1 1 d .
H1 H 0.9991 -0.0024 0.7877 0.025 Uiso 1 1 calc R
O2 O 1.10779(14) 0.1107(3) 0.98984(18) 0.0159(4) Uani 1 1 d .
H2A H 1.1250 0.1571 1.0545 0.024 Uiso 1 1 calc R
O3 O 0.04851(14) 0.7731(3) 0.79872(19) 0.0146(4) Uani 1 1 d .
H3A H 0.0233 0.7017 0.7394 0.022 Uiso 1 1 calc R
O4 O 0.18797(14) 0.8150(3) 0.99914(19) 0.0163(4) Uani 1 1 d .
H4A H 0.1599 0.9019 0.9932 0.024 Uiso 1 1 calc R
H1A H 0.914(3) 0.801(3) 0.876(4) 0.024 Uiso 1 1 d D
N2 N 0.2376(3) 0.2088(3) 0.9077(4) 0.0134(7) Uani 1 1 d DU
H2B H 0.258(2) 0.106(3) 0.915(3) 0.020 Uiso 1 1 d D

loop_
_atom_site_aniso_label
_atom_site_aniso_U_11
_atom_site_aniso_U_22
_atom_site_aniso_U_33
_atom_site_aniso_U_23
_atom_site_aniso_U_13
_atom_site_aniso_U_12
Pd1 0.00871(9) 0.00888(8) 0.00836(8) -0.00007(8) 0.00496(7) 0.00127(8)
Cl1 0.0128(3) 0.0165(4) 0.0121(3) -0.0040(3) 0.0048(3) 0.0040(3)
Cl2 0.0115(3) 0.0152(4) 0.0126(3) -0.0016(3) 0.0050(3) 0.0038(3)
Cl3 0.0120(3) 0.0122(3) 0.0115(3) -0.0023(3) 0.0048(3) 0.0018(3)
Cl4 0.0122(3) 0.0146(3) 0.0108(3) -0.0004(3) 0.0053(3) 0.0044(3)
B1 0.015(2) 0.0140(17) 0.019(2) 0.0027(15) 0.0127(18) 0.0020(14)
B2 0.0154(19) 0.0148(18) 0.0125(19) 0.0014(13) 0.0112(17) 0.0023(14)
C1 0.0176(16) 0.0126(14) 0.0155(15) 0.0020(12) 0.0131(14) 0.0001(12)
C2 0.0130(15) 0.0155(15) 0.0134(15) 0.0031(12) 0.0079(13) 0.0037(13)
C3 0.0123(16) 0.0153(15) 0.0142(16) -0.0056(14) 0.0067(14) -0.0025(14)
C4 0.0122(14) 0.0183(15) 0.0128(14) 0.0025(12) 0.0078(13) 0.0040(13)
C5 0.0137(15) 0.0162(15) 0.0097(13) -0.0021(12) 0.0071(13) -0.0017(12)
C6 0.0153(15) 0.0128(14) 0.0142(14) -0.0002(11) 0.0118(13) 0.0003(12)
C7 0.0123(14) 0.0148(15) 0.0138(14) 0.0005(12) 0.0084(13) 0.0010(12)
C8 0.0154(16) 0.0142(14) 0.0133(16) 0.0007(13) 0.0100(14) 0.0010(14)
C9 0.0115(14) 0.0153(15) 0.0114(14) 0.0018(12) 0.0065(13) 0.0015(12)
C10 0.0147(15) 0.0128(14) 0.0148(14) -0.0018(12) 0.0106(13) -0.0003(12)
N1 0.0171(18) 0.0122(17) 0.0157(18) 0.0007(10) 0.0117(16) 0.0019(10)
O1 0.0148(11) 0.0124(10) 0.0133(10) 0.0000(9) 0.0063(10) 0.0064(9)
O2 0.0161(11) 0.0171(11) 0.0102(10) -0.0014(9) 0.0076(9) 0.0042(9)
O3 0.0142(11) 0.0103(10) 0.0116(10) -0.0011(8) 0.0060(9) 0.0032(8)
O4 0.0127(11) 0.0136(11) 0.0144(11) -0.0008(9) 0.0064(9) 0.0058(8)
N2 0.0148(17) 0.0088(16) 0.0142(17) 0.0014(10) 0.0091(15) 0.0038(10)

loop_
_atom_type_symbol
_atom_type_description
_atom_type_scat_dispersion_real
_atom_type_scat_dispersion_imag
_atom_type_scat_source
C C 0.0033 0.0016 'International Tables Vol C Tables 4.2.6.8 and 6.1.1.4'
H H 0.0000 0.0000 'International Tables Vol C Tables 4.2.6.8 and 6.1.1.4'
B B 0.0013 0.0007 'International Tables Vol C Tables 4.2.6.8 and 6.1.1.4'
N N 0.0061 0.0033 'International Tables Vol C Tables 4.2.6.8 and 6.1.1.4'
O O 0.0106 0.0060 'International Tables Vol C Tables 4.2.6.8 and 6.1.1.4'
Cl Cl 0.1484 0.1585 'International Tables Vol C Tables 4.2.6.8 and 6.1.1.4'
Pd Pd -0.9988 1.0072 'International Tables Vol C Tables 4.2.6.8 and 6.1.1.4'

loop_
_geom_angle_atom_site_label_1
_geom_angle_atom_site_label_2
_geom_angle_atom_site_label_3
_geom_angle
Cl1 Pd1 Cl2 90.14(4)
Cl1 Pd1 Cl4 89.65(4)
Cl2 Pd1 Cl4 178.51(3)
Cl1 Pd1 Cl3 179.23(3)
Cl2 Pd1 Cl3 90.35(4)
Cl4 Pd1 Cl3 89.87(4)
O1 B1 O2 120.7(3)
O1 B1 C1 116.0(3)
O2 B1 C1 122.9(3)
O4 B2 O3 119.9(3)
O4 B2 C6 117.6(3)
O3 B2 C6 122.4(3)
C5 C1 C2 116.9(3)
C5 C1 B1 120.7(3)
C2 C1 B1 122.4(3)
C3 C2 C1 120.6(3)
C3 C2 H2 119.7
C1 C2 H2 119.7
N1 C3 C2 119.4(3)
N1 C3 H3 120.3
C2 C3 H3 120.3
N1 C4 C5 119.5(3)
N1 C4 H4 120.3
C5 C4 H4 120.3
C4 C5 C1 121.2(3)
C4 C5 H5 119.4
C1 C5 H5 119.4
C10 C6 C7 117.7(3)
C10 C6 B2 118.9(3)
C7 C6 B2 123.3(3)
C8 C7 C6 120.6(3)
C8 C7 H7 119.7
C6 C7 H7 119.7
N2 C8 C7 118.8(3)
N2 C8 H8 120.6
C7 C8 H8 120.6
N2 C9 C10 119.0(3)
N2 C9 H9 120.5
C10 C9 H9 120.5
C9 C10 C6 120.6(3)
C9 C10 H10 119.7
C6 C10 H10 119.7
C4 N1 C3 122.5(3)
C4 N1 H1A 116(3)
C3 N1 H1A 122(3)
B1 O1 H1 109.5
B1 O2 H2A 109.5
B2 O3 H3A 109.5
B2 O4 H4A 109.5
C8 N2 C9 123.2(3)
C8 N2 H2B 118(3)
C9 N2 H2B 118(3)

loop_
_geom_bond_atom_site_label_1
_geom_bond_atom_site_label_2
_geom_bond_distance
Pd1 Cl1 2.2912(9)
Pd1 Cl2 2.2985(12)
Pd1 Cl4 2.3061(12)
Pd1 Cl3 2.3222(9)
B1 O1 1.348(5)
B1 O2 1.353(5)
B1 C1 1.589(5)
B2 O4 1.331(5)
B2 O3 1.378(5)
B2 C6 1.593(5)
C1 C5 1.389(4)
C1 C2 1.394(4)
C2 C3 1.375(5)
C2 H2 0.9500
C3 N1 1.339(5)
C3 H3 0.9500
C4 N1 1.329(5)
C4 C5 1.370(4)
C4 H4 0.9500
C5 H5 0.9500
C6 C10 1.391(4)
C6 C7 1.392(4)
C7 C8 1.383(5)
C7 H7 0.9500
C8 N2 1.332(5)
C8 H8 0.9500
C9 N2 1.349(5)
C9 C10 1.372(4)
C9 H9 0.9500
C10 H10 0.9500
N1 H1A 0.848(18)
O1 H1 0.8400
O2 H2A 0.8400
O3 H3A 0.8400
O4 H4A 0.8400
N2 H2B 0.847(18)

loop_
_geom_torsion_atom_site_label_1
_geom_torsion_atom_site_label_2
_geom_torsion_atom_site_label_3
_geom_torsion_atom_site_label_4
_geom_torsion
O1 B1 C1 C5 14.3(5)
O2 B1 C1 C5 -173.1(3)
O1 B1 C1 C2 -163.1(3)
O2 B1 C1 C2 9.4(6)
C5 C1 C2 C3 -1.2(5)
B1 C1 C2 C3 176.3(3)
C1 C2 C3 N1 1.1(5)
N1 C4 C5 C1 0.0(5)
C2 C1 C5 C4 0.6(4)
B1 C1 C5 C4 -176.9(3)
O4 B2 C6 C10 -9.5(5)
O3 B2 C6 C10 173.1(3)
O4 B2 C6 C7 168.3(3)
O3 B2 C6 C7 -9.0(5)
C10 C6 C7 C8 0.1(4)
B2 C6 C7 C8 -177.7(3)
C6 C7 C8 N2 -0.6(5)
N2 C9 C10 C6 -2.5(5)
C7 C6 C10 C9 1.4(4)
B2 C6 C10 C9 179.4(3)
C5 C4 N1 C3 -0.1(5)
C2 C3 N1 C4 -0.4(6)
C7 C8 N2 C9 -0.5(6)
C10 C9 N2 C8 2.1(5)
